data_2009158
loop_
_publ_author_name
'Kubo, Kanji'
'Yamamoto, Emi'
'Kato, Nobuo'
'Mori, Akira'

_publ_section_title
;
 <i>N</i>-(Tropon-2-yl)-1,4,7,10-tetraoxa-13-azacyclopentadecane with
 calcium thiocyanate
;
_journal_issue 11
_journal_name_full 'Acta Crystallographica Section C'
_journal_page_first 1819
_journal_page_last 1821
_journal_paper_doi 10.1107/S0108270199009300
_journal_volume 55
_journal_year 1999
_chemical_formula_iupac '[Ca (N C S)2 (C17 H25 N O5)]'
_chemical_formula_sum 'C19 H25 Ca N3 O5 S2'
_chemical_formula_weight 479.62
_chemical_name_systematic
;
 ?
;
_space_group_IT_number 61
_symmetry_cell_setting orthorhombic
_symmetry_space_group_name_Hall '-P 2ac 2ab'
_symmetry_space_group_name_H-M 'P b c a'
_audit_creation_method SHELXL-97
_cell_angle_alpha 90.000(5)
_cell_angle_beta 90.000(5)
_cell_angle_gamma 90.000(5)
_cell_formula_units_Z 8
_cell_length_a 13.356(5)
_cell_length_b 23.060(5)
_cell_length_c 14.719(5)
_cell_measurement_reflns_used 25
_cell_measurement_temperature 296(2)
_cell_measurement_theta_max 42.1
_cell_measurement_theta_min 22.0
_cell_volume 4533(2)
_computing_cell_refinement ' CAD-4 Software (Enraf-Nonius, 1989)'
_computing_data_collection ' CAD-4 Software (Enraf-Nonius, 1989)'
_computing_data_reduction ' MolEN (Fair, 1990)'
_computing_molecular_graphics 'Xtal_GX (Hall & du Boulay, 1995)'
_computing_publication_material 'SHELXL-97 (Sheldrick, 1997)'
_computing_structure_refinement 'SHELXL-97 (Sheldrick, 1997)'
_computing_structure_solution ' SIR97 (Altomare et al., 1999)'
_diffrn_ambient_temperature 296(2)
_diffrn_measured_fraction_theta_full .000
_diffrn_measured_fraction_theta_max 1.000
_diffrn_measurement_device_type 'Enraf-Nonius FR590'
_diffrn_measurement_method \w--2\q
_diffrn_radiation_monochromator graphite
_diffrn_radiation_source 'fine-focus sealed tube'
_diffrn_radiation_type CuK\a
_diffrn_radiation_wavelength 1.54184
_diffrn_reflns_av_R_equivalents 0.0000
_diffrn_reflns_av_sigmaI/netI 0.0287
_diffrn_reflns_limit_h_max 16
_diffrn_reflns_limit_h_min 0
_diffrn_reflns_limit_k_max 28
_diffrn_reflns_limit_k_min 0
_diffrn_reflns_limit_l_max 17
_diffrn_reflns_limit_l_min 0
_diffrn_reflns_number 4292
_diffrn_reflns_theta_full .50
_diffrn_reflns_theta_max 70
_diffrn_reflns_theta_min 3.83
_diffrn_standards_decay_% 4.7
_diffrn_standards_interval_time 120
_diffrn_standards_number 3
_exptl_absorpt_coefficient_mu 4.412
_exptl_absorpt_correction_T_max 0.266
_exptl_absorpt_correction_T_min 0.221
_exptl_absorpt_correction_type empirical
_exptl_absorpt_process_details ' via \y scans (North et al., 1968)'
_exptl_crystal_colour yellow
_exptl_crystal_density_diffrn 1.405
_exptl_crystal_density_meas ?
_exptl_crystal_description prism
_exptl_crystal_F_000 2016
_exptl_crystal_size_max 0.57
_exptl_crystal_size_mid 0.33
_exptl_crystal_size_min 0.30
_refine_diff_density_max .65
_refine_diff_density_min -.52
_refine_ls_extinction_coef 0.00055(5)
_refine_ls_extinction_method 'SHELXL97 (Sheldrick, 1997)'
_refine_ls_goodness_of_fit_ref 1.04
_refine_ls_hydrogen_treatment constr
_refine_ls_matrix_type full
_refine_ls_number_parameters 272
_refine_ls_number_reflns 4292
_refine_ls_number_restraints 0
_refine_ls_restrained_S_all 1.04
_refine_ls_R_factor_all 0.061
_refine_ls_R_factor_gt 0.040
_refine_ls_shift/su_max 0.001
_refine_ls_shift/su_mean 0.000
_refine_ls_structure_factor_coef Fsqd
_refine_ls_weighting_details 'calc w=1/[\s^2^(Fo^2^)+(0.0498P)^2^+3.4824P] where P=(Fo^2^+2Fc^2^)/3'
_refine_ls_weighting_scheme calc
_refine_ls_wR_factor_ref 0.117
_reflns_number_gt 3370
_reflns_number_total 4292
_reflns_threshold_expression >2\s(I)
_cod_data_source_file ob1014.cif
_cod_data_source_block 1
_cod_depositor_comments
;
The following automatic conversions were performed:

'_exptl_absorpt_correction_type' value ' empirical' changed to
'empirical' according to
/home/saulius/struct/CIF-dictionaries/cif_core.dic dictionary named
'cif_core.dic' version 2.4.1 from 2010-06-29.

Automatic conversion script
Id: cif_fix_values 1715 2011-07-08 13:25:40Z adriana 

The following automatic conversions were performed:

'_exptl_crystal_density_meas' value 'not measured' was changed to '?'
- the value is perceived as not measured.

Automatic conversion script
Id: cif_fix_values 3008 2015-01-20 13:52:24Z robertas 
;
_cod_database_code 2009158
_cod_database_fobs_code 2009158

loop_
_symmetry_equiv_pos_as_xyz
'x, y, z'
'-x+1/2, -y, z+1/2'
'x+1/2, -y+1/2, -z'
'-x, y+1/2, -z+1/2'
'-x, -y, -z'
'x-1/2, y, -z-1/2'
'-x-1/2, y-1/2, z'
'x, -y-1/2, z-1/2'

loop_
_atom_site_label
_atom_site_fract_x
_atom_site_fract_y
_atom_site_fract_z
_atom_site_U_iso_or_equiv
_atom_site_adp_type
_atom_site_calc_flag
_atom_site_refinement_flags
_atom_site_occupancy
_atom_site_disorder_assembly
_atom_site_disorder_group
_atom_site_type_symbol
Ca1 .22660(3) .186399(19) .58648(3) .03266(15) Uani d . 1 . . Ca
N4 .22703(15) .07915(9) .50495(14) .0385(5) Uani d . 1 . . N
N01 .25352(19) .13939(11) .73079(16) .0527(6) Uani d . 1 . . N
N02 .3290(2) .26959(10) .6226(2) .0632(7) Uani d . 1 . . N
O1 .06912(13) .12903(8) .60655(14) .0483(5) Uani d . 1 . . O
O7 .25412(16) .19160(8) .42045(12) .0500(5) Uani d . 1 . . O
O10 .12892(15) .26329(9) .50708(13) .0543(5) Uani d . 1 . . O
O13 .08691(14) .23632(8) .67933(13) .0504(5) Uani d . 1 . . O
O1' .38508(13) .13563(7) .56622(13) .0449(4) Uani d . 1 . . O
S01 .25773(8) .07800(5) .89225(8) .0894(4) Uani d . 1 . . S
S02 .41703(6) .37672(3) .65742(6) .0634(2) Uani d . 1 . . S
C2 .0710(2) .06811(12) .5921(2) .0555(8) Uani d . 1 . . C
H2A .0033 .0529 .5897 .067 Uiso calc R 1 . . H
H2B .1064 .0490 .6412 .067 Uiso calc R 1 . . H
C3 .1235(2) .05750(12) .5035(2) .0496(7) Uani d . 1 . . C
H3A .1240 .0162 .4909 .060 Uiso calc R 1 . . H
H3B .0870 .0766 .4550 .060 Uiso calc R 1 . . H
C5 .2657(2) .08918(12) .41144(17) .0488(7) Uani d . 1 . . C
H5A .2494 .0558 .3741 .059 Uiso calc R 1 . . H
H5B .3381 .0923 .4139 .059 Uiso calc R 1 . . H
C6 .2242(3) .14264(13) .36740(19) .0550(7) Uani d . 1 . . C
H6A .2497 .1462 .3060 .066 Uiso calc R 1 . . H
H6B .1517 .1404 .3646 .066 Uiso calc R 1 . . H
C8 .2279(2) .24622(13) .3810(2) .0583(8) Uani d . 1 . . C
H8A .2294 .2430 .3153 .070 Uiso calc R 1 . . H
H8B .2768 .2752 .3988 .070 Uiso calc R 1 . . H
C9 .1268(2) .26507(14) .41039(19) .0574(8) Uani d . 1 . . C
H9A .1128 .3040 .3891 .069 Uiso calc R 1 . . H
H9B .0759 .2391 .3869 .069 Uiso calc R 1 . . H
C11 .0545(3) .29795(17) .5502(3) .0806(12) Uani d . 1 . . C
H11A -.0118 .2831 .5368 .097 Uiso calc R 1 . . H
H11B .0586 .3377 .5290 .097 Uiso calc R 1 . . H
C12 .0746(3) .29509(14) .6498(2) .0703(10) Uani d . 1 . . C
H12A .1347 .3169 .6637 .084 Uiso calc R 1 . . H
H12B .0193 .3126 .6825 .084 Uiso calc R 1 . . H
C14 -.0058(2) .20551(16) .6874(3) .0700(10) Uani d . 1 . . C
H14A -.0491 .2149 .6365 .084 Uiso calc R 1 . . H
H14B -.0396 .2167 .7430 .084 Uiso calc R 1 . . H
C15 .0149(2) .14328(15) .6884(2) .0654(9) Uani d . 1 . . C
H15A .0546 .1333 .7414 .079 Uiso calc R 1 . . H
H15B -.0473 .1216 .6908 .079 Uiso calc R 1 . . H
C1' .38738(19) .08213(11) .57859(17) .0388(5) Uani d . 1 . . C
C2' .29803(19) .04759(10) .55879(17) .0373(5) Uani d . 1 . . C
C3' .2778(2) -.00637(11) .5918(2) .0486(7) Uani d . 1 . . C
H3' .2151 -.0208 .5760 .058 Uiso calc R 1 . . H
C4' .3358(3) -.04377(13) .6456(2) .0688(9) Uani d . 1 . . C
H4' .3024 -.0763 .6675 .083 Uiso calc R 1 . . H
C5' .4330(3) -.03951(14) .6702(3) .0757(11) Uani d . 1 . . C
H5' .4585 -.0695 .7057 .091 Uiso calc R 1 . . H
C6' .4993(3) .00535(13) .6479(2) .0646(9) Uani d . 1 . . C
H6' .5661 -.0013 .6626 .078 Uiso calc R 1 . . H
C7' .4800(2) .05671(12) .6082(2) .0518(7) Uani d . 1 . . C
H7' .5361 .0797 .5983 .062 Uiso calc R 1 . . H
C01 .25572(19) .11304(11) .7962(2) .0434(6) Uani d . 1 . . C
C02 .3658(2) .31402(12) .63589(19) .0450(6) Uani d . 1 . . C

loop_
_atom_site_aniso_label
_atom_site_aniso_U_11
_atom_site_aniso_U_22
_atom_site_aniso_U_33
_atom_site_aniso_U_12
_atom_site_aniso_U_13
_atom_site_aniso_U_23
Ca1 .0315(3) .0311(2) .0354(3) .00088(18) -.00342(19) .00068(19)
N4 .0351(11) .0390(11) .0415(11) .0026(9) -.0037(9) -.0029(9)
N01 .0531(14) .0612(15) .0438(13) .0071(11) -.0033(11) .0089(12)
N02 .0605(16) .0452(14) .0840(19) -.0098(13) -.0181(14) -.0013(13)
O1 .0363(9) .0518(11) .0568(11) -.0054(8) .0075(8) -.0095(9)
O7 .0640(12) .0467(10) .0391(10) .0081(9) .0004(9) .0078(8)
O10 .0567(12) .0578(12) .0484(11) .0213(10) -.0059(9) .0083(9)
O13 .0465(11) .0535(11) .0512(11) .0114(9) -.0016(9) -.0087(9)
O1' .0350(9) .0362(9) .0634(12) -.0005(7) .0027(8) .0060(8)
S01 .0673(6) .1101(8) .0909(7) .0070(5) .0045(5) .0632(6)
S02 .0574(5) .0492(4) .0836(6) -.0157(3) -.0089(4) -.0040(4)
C2 .0370(14) .0498(16) .080(2) -.0104(12) .0056(14) -.0055(15)
C3 .0421(15) .0439(15) .0628(18) -.0029(12) -.0101(13) -.0117(13)
C5 .0598(17) .0528(16) .0339(13) .0121(14) -.0009(12) -.0068(12)
C6 .070(2) .0597(18) .0354(14) .0094(15) -.0026(13) .0005(13)
C8 .069(2) .0534(17) .0521(17) .0052(15) .0052(15) .0199(14)
C9 .0662(19) .0557(17) .0504(17) .0083(15) -.0132(15) .0167(14)
C11 .086(3) .081(2) .074(2) .050(2) -.007(2) .0066(19)
C12 .089(3) .0551(18) .067(2) .0344(18) .0009(19) -.0065(16)
C14 .0434(17) .091(3) .075(2) .0099(17) .0092(16) -.027(2)
C15 .0438(16) .085(2) .068(2) -.0124(16) .0205(15) -.0120(18)
C1' .0366(13) .0378(13) .0419(14) .0030(10) .0020(11) -.0004(11)
C2' .0397(13) .0319(12) .0403(13) .0056(10) .0001(10) -.0031(10)
C3' .0494(16) .0360(13) .0605(17) -.0024(12) -.0036(13) -.0007(12)
C4' .081(2) .0416(16) .084(2) .0018(16) -.009(2) .0194(16)
C5' .090(3) .0475(17) .089(3) .0179(18) -.030(2) .0134(17)
C6' .0595(18) .0540(18) .080(2) .0211(15) -.0215(17) -.0093(16)
C7' .0382(14) .0471(15) .0700(19) .0064(12) -.0077(13) -.0082(14)
C01 .0336(13) .0412(14) .0554(17) .0021(11) -.0039(12) .0046(12)
C02 .0372(13) .0454(15) .0524(16) .0013(12) -.0058(12) .0011(12)

loop_
_atom_type_symbol
_atom_type_description
_atom_type_scat_dispersion_real
_atom_type_scat_dispersion_imag
_atom_type_scat_source
C C .0181 .0091 'International Tables Vol C Tables 4.2.6.8 and 6.1.1.4'
H H .0000 .0000 'International Tables Vol C Tables 4.2.6.8 and 6.1.1.4'
N N .0311 .0180 'International Tables Vol C Tables 4.2.6.8 and 6.1.1.4'
O O .0492 .0322 'International Tables Vol C Tables 4.2.6.8 and 6.1.1.4'
S S .3331 .5567 'International Tables Vol C Tables 4.2.6.8 and 6.1.1.4'
Ca Ca .3641 1.2855 'International Tables Vol C Tables 4.2.6.8 and 6.1.1.4'

loop_
_geom_angle_atom_site_label_1
_geom_angle_atom_site_label_2
_geom_angle_atom_site_label_3
_geom_angle
_geom_angle_publ_flag
N01 Ca1 N02 94.53(9) yes
N01 Ca1 O1' 76.26(8) yes
N02 Ca1 O1' 85.21(8) yes
N01 Ca1 O7 150.41(8) ?
N02 Ca1 O7 95.42(9) ?
O1' Ca1 O7 76.90(7) ?
N01 Ca1 O10 144.17(8) ?
N02 Ca1 O10 80.48(8) ?
O1' Ca1 O10 137.64(7) ?
O7 Ca1 O10 65.17(6) yes
N01 Ca1 O1 77.51(8) ?
N02 Ca1 O1 150.47(9) ?
O1' Ca1 O1 119.37(7) ?
O7 Ca1 O1 105.49(7) ?
O10 Ca1 O1 89.51(7) ?
N01 Ca1 O13 80.91(8) ?
N02 Ca1 O13 86.49(9) ?
O1' Ca1 O13 154.97(7) ?
O7 Ca1 O13 127.46(7) ?
O10 Ca1 O13 63.45(7) yes
O1 Ca1 O13 64.28(6) yes
N01 Ca1 N4 88.84(8) ?
N02 Ca1 N4 144.04(8) ?
O1' Ca1 N4 60.83(6) yes
O7 Ca1 N4 67.18(6) yes
O10 Ca1 N4 115.88(7) ?
O1 Ca1 N4 65.01(6) yes
O13 Ca1 N4 129.30(6) ?
N01 Ca1 C1' 66.26(7) ?
N02 Ca1 C1' 102.88(8) ?
O1' Ca1 C1' 19.85(6) ?
O7 Ca1 C1' 84.36(6) ?
O10 Ca1 C1' 149.52(7) ?
O1 Ca1 C1' 99.77(7) ?
O13 Ca1 C1' 146.30(7) ?
N4 Ca1 C1' 46.55(6) ?
C2' N4 C3 117.2(2) ?
C2' N4 C5 111.1(2) ?
C3 N4 C5 111.5(2) ?
C2' N4 Ca1 102.51(14) ?
C3 N4 Ca1 108.06(15) ?
C5 N4 Ca1 105.34(15) ?
C01 N01 Ca1 171.2(2) ?
C02 N02 Ca1 169.9(2) ?
C2 O1 C15 111.0(2) ?
C2 O1 Ca1 119.36(15) ?
C15 O1 Ca1 113.57(16) ?
C6 O7 C8 113.9(2) ?
C6 O7 Ca1 117.37(16) ?
C8 O7 Ca1 114.06(17) ?
C9 O10 C11 114.5(2) ?
C9 O10 Ca1 119.97(17) ?
C11 O10 Ca1 123.74(18) ?
C14 O13 C12 113.2(3) ?
C14 O13 Ca1 116.55(16) ?
C12 O13 Ca1 110.14(18) ?
C1' O1' Ca1 118.60(16) ?
O1 C2 C3 107.4(2) ?
N4 C3 C2 111.8(2) ?
N4 C5 C6 113.6(2) ?
O7 C6 C5 108.0(2) ?
O7 C8 C9 111.2(2) ?
O10 C9 C8 105.4(2) ?
O10 C11 C12 106.7(3) ?
O13 C12 C11 111.1(3) ?
O13 C14 C15 108.9(2) ?
O1 C15 C14 108.1(3) ?
O1' C1' C7' 118.0(2) ?
O1' C1' C2' 119.3(2) ?
C7' C1' C2' 122.7(2) ?
O1' C1' Ca1 41.55(12) ?
C7' C1' Ca1 150.04(18) ?
C2' C1' Ca1 82.54(14) ?
C3' C2' N4 121.9(2) ?
C3' C2' C1' 126.0(2) ?
N4 C2' C1' 111.9(2) ?
C2' C3' C4' 130.7(3) ?
C5' C4' C3' 129.5(3) ?
C4' C5' C6' 126.7(3) ?
C7' C6' C5' 129.1(3) ?
C6' C7' C1' 131.0(3) ?
N01 C01 S01 177.4(3) yes
N02 C02 S02 178.6(3) yes

loop_
_geom_bond_atom_site_label_1
_geom_bond_atom_site_label_2
_geom_bond_site_symmetry_2
_geom_bond_distance
_geom_bond_publ_flag
Ca1 N01 . 2.412(2) yes
Ca1 N02 . 2.415(2) yes
Ca1 O1' . 2.437(2) yes
Ca1 O7 . 2.474(2) yes
Ca1 O10 . 2.493(2) yes
Ca1 O1 . 2.502(2) yes
Ca1 O13 . 2.583(2) yes
Ca1 N4 . 2.749(2) yes
Ca1 C1' . 3.226(3) yes
N4 C2' . 1.434(3) yes
N4 C3 . 1.470(3) ?
N4 C5 . 1.488(3) ?
N01 C01 . 1.139(3) yes
N02 C02 . 1.153(3) yes
O1 C2 . 1.421(3) ?
O1 C15 . 1.443(3) ?
O7 C6 . 1.430(3) ?
O7 C8 . 1.431(3) ?
O10 C9 . 1.424(3) ?
O10 C11 . 1.424(4) ?
O13 C14 . 1.433(4) ?
O13 C12 . 1.432(4) ?
O1' C1' . 1.247(3) yes
S01 C01 . 1.629(3) yes
S02 C02 . 1.630(3) yes
C2 C3 . 1.501(4) ?
C5 C6 . 1.499(4) ?
C8 C9 . 1.484(4) ?
C11 C12 . 1.492(5) ?
C14 C15 . 1.462(5) ?
C1' C7' . 1.436(4) yes
C1' C2' . 1.464(4) yes
C2' C3' . 1.363(4) yes
C3' C4' . 1.404(4) yes
C4' C5' . 1.352(5) yes
C5' C6' . 1.401(5) yes
C6' C7' . 1.346(4) yes

loop_
_geom_torsion_atom_site_label_1
_geom_torsion_atom_site_label_2
_geom_torsion_atom_site_label_3
_geom_torsion_atom_site_label_4
_geom_torsion
_geom_torsion_publ_flag
N01 Ca1 N4 C2' -34.03(16) ?
N02 Ca1 N4 C2' 62.1(2) ?
O1' Ca1 N4 C2' 40.85(14) ?
O7 Ca1 N4 C2' 128.18(16) ?
O10 Ca1 N4 C2' 172.91(14) ?
O1 Ca1 N4 C2' -110.77(16) ?
O13 Ca1 N4 C2' -111.28(15) ?
C1' Ca1 N4 C2' 23.60(14) ?
N01 Ca1 N4 C3 90.39(17) ?
N02 Ca1 N4 C3 -173.49(18) ?
O1' Ca1 N4 C3 165.27(19) ?
O7 Ca1 N4 C3 -107.40(17) ?
O10 Ca1 N4 C3 -62.67(18) ?
O1 Ca1 N4 C3 13.65(16) ?
O13 Ca1 N4 C3 13.1(2) ?
C1' Ca1 N4 C3 148.0(2) ?
N01 Ca1 N4 C5 -150.37(16) ?
N02 Ca1 N4 C5 -54.3(2) ?
O1' Ca1 N4 C5 -75.49(16) ?
O7 Ca1 N4 C5 11.83(15) ?
O10 Ca1 N4 C5 56.56(17) ?
O1 Ca1 N4 C5 132.88(17) ?
O13 Ca1 N4 C5 132.38(15) ?
C1' Ca1 N4 C5 -92.75(17) ?
N02 Ca1 N01 C01 162.5(15) ?
O1' Ca1 N01 C01 -113.6(15) ?
O7 Ca1 N01 C01 -88.2(15) ?
O10 Ca1 N01 C01 82.5(16) ?
O1 Ca1 N01 C01 11.3(15) ?
O13 Ca1 N01 C01 76.8(15) ?
N4 Ca1 N01 C01 -53.4(15) ?
C1' Ca1 N01 C01 -95.4(15) ?
N01 Ca1 N02 C02 -128.3(15) ?
O1' Ca1 N02 C02 156.0(16) ?
O7 Ca1 N02 C02 79.7(16) ?
O10 Ca1 N02 C02 16.0(15) ?
O1 Ca1 N02 C02 -55.7(16) ?
O13 Ca1 N02 C02 -47.7(15) ?
N4 Ca1 N02 C02 137.5(15) ?
C1' Ca1 N02 C02 165.1(15) ?
N01 Ca1 O1 C2 -75.8(2) ?
N02 Ca1 O1 C2 -152.7(2) ?
O1' Ca1 O1 C2 -9.6(2) ?
O7 Ca1 O1 C2 73.8(2) ?
O10 Ca1 O1 C2 137.9(2) ?
O13 Ca1 O1 C2 -161.6(2) ?
N4 Ca1 O1 C2 18.82(19) ?
C1' Ca1 O1 C2 -13.0(2) ?
N01 Ca1 O1 C15 58.2(2) ?
N02 Ca1 O1 C15 -18.7(3) ?
O1' Ca1 O1 C15 124.4(2) ?
O7 Ca1 O1 C15 -152.2(2) ?
O10 Ca1 O1 C15 -88.1(2) ?
O13 Ca1 O1 C15 -27.61(19) ?
N4 Ca1 O1 C15 152.8(2) ?
C1' Ca1 O1 C15 121.0(2) ?
N01 Ca1 O7 C6 58.1(3) ?
N02 Ca1 O7 C6 167.20(19) ?
O1' Ca1 O7 C6 83.41(19) ?
O10 Ca1 O7 C6 -115.9(2) ?
O1 Ca1 O7 C6 -33.8(2) ?
O13 Ca1 O7 C6 -103.06(19) ?
N4 Ca1 O7 C6 19.84(18) ?
C1' Ca1 O7 C6 64.75(19) ?
N01 Ca1 O7 C8 -165.0(2) ?
N02 Ca1 O7 C8 -55.9(2) ?
O1' Ca1 O7 C8 -139.7(2) ?
O10 Ca1 O7 C8 21.01(19) ?
O1 Ca1 O7 C8 103.08(19) ?
O13 Ca1 O7 C8 33.9(2) ?
N4 Ca1 O7 C8 156.8(2) ?
C1' Ca1 O7 C8 -158.3(2) ?
N01 Ca1 O10 C9 -165.6(2) ?
N02 Ca1 O10 C9 109.9(2) ?
O1' Ca1 O10 C9 37.9(3) ?
O7 Ca1 O10 C9 9.4(2) ?
O1 Ca1 O10 C9 -98.0(2) ?
O13 Ca1 O10 C9 -159.3(2) ?
N4 Ca1 O10 C9 -36.3(2) ?
C1' Ca1 O10 C9 10.7(3) ?
N01 Ca1 O10 C11 -1.5(3) ?
N02 Ca1 O10 C11 -86.0(3) ?
O1' Ca1 O10 C11 -158.0(3) ?
O7 Ca1 O10 C11 173.4(3) ?
O1 Ca1 O10 C11 66.1(3) ?
O13 Ca1 O10 C11 4.8(3) ?
N4 Ca1 O10 C11 127.8(3) ?
C1' Ca1 O10 C11 174.7(3) ?
N01 Ca1 O13 C14 -83.8(2) ?
N02 Ca1 O13 C14 -178.9(2) ?
O1' Ca1 O13 C14 -108.1(2) ?
O7 Ca1 O13 C14 86.9(2) ?
O10 Ca1 O13 C14 100.0(2) ?
O1 Ca1 O13 C14 -3.3(2) ?
N4 Ca1 O13 C14 -2.8(2) ?
C1' Ca1 O13 C14 -70.8(2) ?
N01 Ca1 O13 C12 145.5(2) ?
N02 Ca1 O13 C12 50.3(2) ?
O1' Ca1 O13 C12 121.1(2) ?
O7 Ca1 O13 C12 -43.8(2) ?
O10 Ca1 O13 C12 -30.8(2) ?
O1 Ca1 O13 C12 -134.1(2) ?
N4 Ca1 O13 C12 -133.6(2) ?
C1' Ca1 O13 C12 158.4(2) ?
N01 Ca1 O1' C1' 57.12(19) ?
N02 Ca1 O1' C1' 153.0(2) ?
O7 Ca1 O1' C1' -110.3(2) ?
O10 Ca1 O1' C1' -136.80(18) ?
O1 Ca1 O1' C1' -9.7(2) ?
O13 Ca1 O1' C1' 81.9(2) ?
N4 Ca1 O1' C1' -39.35(18) ?
C15 O1 C2 C3 176.9(2) ?
Ca1 O1 C2 C3 -48.0(3) ?
C2' N4 C3 C2 71.8(3) ?
C5 N4 C3 C2 -158.6(2) ?
Ca1 N4 C3 C2 -43.3(3) ?
O1 C2 C3 N4 60.7(3) yes
C2' N4 C5 C6 -152.2(2) ?
C3 N4 C5 C6 75.0(3) ?
Ca1 N4 C5 C6 -41.9(3) ?
C8 O7 C6 C5 174.0(2) ?
Ca1 O7 C6 C5 -49.0(3) ?
N4 C5 C6 O7 62.0(3) yes
C6 O7 C8 C9 89.3(3) ?
Ca1 O7 C8 C9 -49.2(3) ?
C11 O10 C9 C8 159.1(3) ?
Ca1 O10 C9 C8 -35.4(3) ?
O7 C8 C9 O10 53.7(3) yes
C9 O10 C11 C12 -174.7(3) ?
Ca1 O10 C11 C12 20.4(4) ?
C14 O13 C12 C11 -76.9(4) ?
Ca1 O13 C12 C11 55.6(3) ?
O10 C11 C12 O13 -49.5(4) yes
C12 O13 C14 C15 161.8(3) ?
Ca1 O13 C14 C15 32.5(3) ?
C2 O1 C15 C14 -166.0(3) ?
Ca1 O1 C15 C14 56.2(3) ?
O13 C14 C15 O1 -57.0(4) yes
Ca1 O1' C1' C7' -151.6(2) ?
Ca1 O1' C1' C2' 31.0(3) ?
N01 Ca1 C1' O1' -117.0(2) ?
N02 Ca1 C1' O1' -27.7(2) ?
O7 Ca1 C1' O1' 66.62(19) ?
O10 Ca1 C1' O1' 65.4(2) ?
O1 Ca1 C1' O1' 171.41(19) ?
O13 Ca1 C1' O1' -130.96(19) ?
N4 Ca1 C1' O1' 130.3(2) ?
N01 Ca1 C1' C7' -59.7(4) ?
N02 Ca1 C1' C7' 29.6(4) ?
O1' Ca1 C1' C7' 57.3(4) ?
O7 Ca1 C1' C7' 123.9(4) ?
O10 Ca1 C1' C7' 122.7(4) ?
O1 Ca1 C1' C7' -131.3(4) ?
O13 Ca1 C1' C7' -73.7(4) ?
N4 Ca1 C1' C7' -172.4(4) ?
N01 Ca1 C1' C2' 90.00(15) ?
N02 Ca1 C1' C2' 179.31(15) ?
O1' Ca1 C1' C2' -153.0(3) ?
O7 Ca1 C1' C2' -86.40(15) ?
O10 Ca1 C1' C2' -87.60(19) ?
O1 Ca1 C1' C2' 18.39(15) ?
O13 Ca1 C1' C2' 76.02(18) ?
N4 Ca1 C1' C2' -22.72(13) ?
C3 N4 C2' C3' 13.6(4) ?
C5 N4 C2' C3' -116.2(3) ?
Ca1 N4 C2' C3' 131.7(2) ?
C3 N4 C2' C1' -161.8(2) ?
C5 N4 C2' C1' 68.5(3) ?
Ca1 N4 C2' C1' -43.6(2) ?
O1' C1' C2' C3' -159.9(3) ?
C7' C1' C2' C3' 22.9(4) ?
Ca1 C1' C2' C3' -139.7(3) ?
O1' C1' C2' N4 15.2(3) ?
C7' C1' C2' N4 -162.0(2) ?
Ca1 C1' C2' N4 35.39(18) ?
N4 C2' C3' C4' -179.4(3) ?
C1' C2' C3' C4' -4.8(5) ?
C2' C3' C4' C5' -9.3(7) ?
C3' C4' C5' C6' 1.2(7) ?
C4' C5' C6' C7' 9.3(7) ?
C5' C6' C7' C1' 1.6(6) ?
O1' C1' C7' C6' 161.2(3) ?
C2' C1' C7' C6' -21.6(5) ?
Ca1 C1' C7' C6' 122.0(4) ?
Ca1 N01 C01 S01 -114(6) ?
Ca1 N02 C02 S02 95(11) ?

loop_
_cod_related_entry_id
_cod_related_entry_database
_cod_related_entry_code
1 ChemSpider 30652256
